data_4022865
loop_
_publ_author_name
'Weike Su'
'Jiuxi Chen'
'Huayue Wu'
'Can Jin'

_publ_section_title
;
 A General and Efficient Method for the Selective Synthesis
 of \b-Hydroxy Sulfides and \b-Hydroxy Sulfoxides Catalyzed by
 Gallium(III) Triflate
;
_journal_name_full 'Journal of Organic Chemistry'
_journal_page_first 4524
_journal_page_last 4527
_journal_paper_doi 10.1021/jo0700124
_journal_volume 72
_journal_year 2007
_chemical_formula_moiety 'C12 H16 O3 S'
_chemical_formula_sum 'C12 H16 O3 S'
_chemical_formula_weight 240.31
_chemical_name_systematic
; 
 ? 
;
_space_group_IT_number 14
_symmetry_cell_setting monoclinic
_symmetry_space_group_name_Hall '-P 2yn'
_symmetry_space_group_name_H-M 'P 1 21/n 1'
_atom_sites_solution_hydrogens geom
_atom_sites_solution_primary direct
_atom_sites_solution_secondary difmap
_audit_creation_method SHELXL-97
_cell_angle_alpha 90.00
_cell_angle_beta 93.249(3)
_cell_angle_gamma 90.00
_cell_formula_units_Z 4
_cell_length_a 5.5752(8)
_cell_length_b 17.573(3)
_cell_length_c 12.2136(18)
_cell_measurement_reflns_used 1371
_cell_measurement_temperature 298(2)
_cell_measurement_theta_max 24.26
_cell_measurement_theta_min 2.41
_cell_volume 1194.7(3)
_computing_cell_refinement 'SAINT (Bruker, 2002)'
_computing_data_collection 'SMART (Bruker, 2002)'
_computing_data_reduction SAINT
_computing_molecular_graphics 'SHELXTL(Bruker, 2002)'
_computing_publication_material SHELXL97
_computing_structure_refinement 'SHELXL97 (Sheldrick, 1997)'
_computing_structure_solution 'SHELXS97 (Sheldrick, 1997)'
_diffrn_ambient_temperature 298(2)
_diffrn_measured_fraction_theta_full 0.999
_diffrn_measured_fraction_theta_max 0.999
_diffrn_measurement_device_type 'Bruker APEX area-detector diffractometer'
_diffrn_measurement_method '\f and \w scan'
_diffrn_radiation_monochromator graphite
_diffrn_radiation_source 'fine-focus sealed tube'
_diffrn_radiation_type MoK\a
_diffrn_radiation_wavelength 0.71073
_diffrn_reflns_av_R_equivalents 0.0481
_diffrn_reflns_av_sigmaI/netI 0.0464
_diffrn_reflns_limit_h_max 6
_diffrn_reflns_limit_h_min -6
_diffrn_reflns_limit_k_max 20
_diffrn_reflns_limit_k_min -20
_diffrn_reflns_limit_l_max 14
_diffrn_reflns_limit_l_min -14
_diffrn_reflns_number 8551
_diffrn_reflns_theta_full 25.02
_diffrn_reflns_theta_max 25.02
_diffrn_reflns_theta_min 2.03
_diffrn_standards_number 0
_exptl_absorpt_coefficient_mu 0.260
_exptl_absorpt_correction_T_max 0.9720
_exptl_absorpt_correction_T_min 0.9283
_exptl_absorpt_correction_type multi-scan
_exptl_absorpt_process_details '(SADABS; Bruker, 2002)'
_exptl_crystal_colour Colorless
_exptl_crystal_density_diffrn 1.336
_exptl_crystal_density_method 'not measured'
_exptl_crystal_description Blcok
_exptl_crystal_F_000 512
_exptl_crystal_size_max 0.29
_exptl_crystal_size_mid 0.12
_exptl_crystal_size_min 0.07
_refine_diff_density_max 0.459
_refine_diff_density_min -0.285
_refine_diff_density_rms 0.062
_refine_ls_extinction_method none
_refine_ls_goodness_of_fit_ref 1.350
_refine_ls_hydrogen_treatment constr
_refine_ls_matrix_type full
_refine_ls_number_parameters 146
_refine_ls_number_reflns 2109
_refine_ls_number_restraints 0
_refine_ls_restrained_S_all 1.350
_refine_ls_R_factor_all 0.0982
_refine_ls_R_factor_gt 0.0906
_refine_ls_shift/su_max 0.000
_refine_ls_shift/su_mean 0.000
_refine_ls_structure_factor_coef Fsqd
_refine_ls_weighting_details 'calc w=1/[\s^2^(Fo^2^)+(0.0431P)^2^+1.7428P] where P=(Fo^2^+2Fc^2^)/3'
_refine_ls_weighting_scheme calc
_refine_ls_wR_factor_gt 0.1718
_refine_ls_wR_factor_ref 0.1750
_reflns_number_gt 1944
_reflns_number_total 2109
_reflns_threshold_expression I>2\s(I)
_cod_data_source_file jo0700124si20070104_110515.cif
_cod_data_source_block hp29am
_cod_depositor_comments
;
The following automatic conversions were performed:
'_symmetry_cell_setting' value 'Monoclinic' changed to 'monoclinic'
according to '/home/saulius/struct/CIF-dictionaries/cif_core.dic'
dictionary named 'cif_core.dic' version 2.4.1 from
2010-06-29.

'_exptl_absorpt_correction_type' value 'Multi-scan' changed
to 'multi-scan' according to
'/home/saulius/struct/CIF-dictionaries/cif_core.dic' dictionary named
'cif_core.dic' version 2.4.1 from 2010-06-29.

Automatic conversion script
Id: cif_fix_enum 1527 2010-12-29 10:47:43Z saulius 
;
_cod_original_sg_symbol_H-M 'P 21/n'
_cod_database_code 4022865

loop_
_symmetry_equiv_pos_as_xyz
'x, y, z'
'-x+1/2, y+1/2, -z+1/2'
'-x, -y, -z'
'x-1/2, -y-1/2, z-1/2'

loop_
_atom_site_label
_atom_site_type_symbol
_atom_site_fract_x
_atom_site_fract_y
_atom_site_fract_z
_atom_site_U_iso_or_equiv
_atom_site_adp_type
_atom_site_occupancy
_atom_site_symmetry_multiplicity
_atom_site_calc_flag
_atom_site_refinement_flags
S1 S 0.81772(18) 0.10363(6) 0.75339(9) 0.0329(3) Uani 1 1 d .
O1 O 0.7406(7) 0.14451(19) 0.6559(3) 0.0544(10) Uani 1 1 d .
O2 O 1.0623(5) 0.0780(2) 0.7646(3) 0.0520(9) Uani 1 1 d .
O3 O 0.7391(6) -0.00316(19) 0.9539(2) 0.0475(9) Uani 1 1 d .
H3 H 0.8696 -0.0151 0.9833 0.071 Uiso 1 1 calc R
C1 C 0.7673(7) 0.1647(2) 0.8655(3) 0.0310(10) Uani 1 1 d .
C2 C 0.9438(8) 0.1729(3) 0.9476(4) 0.0391(11) Uani 1 1 d .
H2 H 1.0808 0.1426 0.9489 0.047 Uiso 1 1 calc R
C3 C 0.9153(9) 0.2265(3) 1.0282(4) 0.0495(13) Uani 1 1 d .
H3A H 1.0353 0.2333 1.0834 0.059 Uiso 1 1 calc R
C4 C 0.7098(9) 0.2702(3) 1.0275(4) 0.0503(13) Uani 1 1 d .
H4 H 0.6917 0.3063 1.0820 0.060 Uiso 1 1 calc R
C5 C 0.5324(9) 0.2604(3) 0.9465(4) 0.0491(13) Uani 1 1 d .
H5 H 0.3924 0.2891 0.9471 0.059 Uiso 1 1 calc R
C6 C 0.5602(8) 0.2080(2) 0.8638(4) 0.0402(11) Uani 1 1 d .
H6 H 0.4415 0.2020 0.8079 0.048 Uiso 1 1 calc R
C7 C 0.6214(7) 0.0222(2) 0.7625(3) 0.0285(9) Uani 1 1 d .
H7 H 0.4650 0.0404 0.7845 0.034 Uiso 1 1 calc R
C8 C 0.7144(8) -0.0362(2) 0.8462(3) 0.0320(10) Uani 1 1 d .
H8 H 0.8719 -0.0544 0.8257 0.038 Uiso 1 1 calc R
C9 C 0.5428(9) -0.1026(3) 0.8464(4) 0.0450(12) Uani 1 1 d .
H9A H 0.3895 -0.0853 0.8708 0.054 Uiso 1 1 calc R
H9B H 0.6055 -0.1406 0.8979 0.054 Uiso 1 1 calc R
C10 C 0.5043(10) -0.1386(3) 0.7339(4) 0.0532(13) Uani 1 1 d .
H10A H 0.6541 -0.1606 0.7122 0.064 Uiso 1 1 calc R
H10B H 0.3871 -0.1792 0.7369 0.064 Uiso 1 1 calc R
C11 C 0.4179(10) -0.0807(3) 0.6506(4) 0.0537(14) Uani 1 1 d .
H11A H 0.2588 -0.0636 0.6674 0.064 Uiso 1 1 calc R
H11B H 0.4060 -0.1042 0.5786 0.064 Uiso 1 1 calc R
C12 C 0.5863(10) -0.0127(3) 0.6488(4) 0.0511(13) Uani 1 1 d .
H12A H 0.7404 -0.0287 0.6238 0.061 Uiso 1 1 calc R
H12B H 0.5198 0.0252 0.5978 0.061 Uiso 1 1 calc R

loop_
_atom_site_aniso_label
_atom_site_aniso_U_11
_atom_site_aniso_U_22
_atom_site_aniso_U_33
_atom_site_aniso_U_23
_atom_site_aniso_U_13
_atom_site_aniso_U_12
S1 0.0305(6) 0.0352(6) 0.0334(6) 0.0025(5) 0.0042(4) -0.0031(5)
O1 0.076(3) 0.047(2) 0.0402(19) 0.0113(16) 0.0035(17) -0.0125(18)
O2 0.0299(17) 0.059(2) 0.068(2) -0.0146(18) 0.0105(16) -0.0017(16)
O3 0.065(2) 0.047(2) 0.0293(17) 0.0017(15) -0.0105(15) -0.0047(17)
C1 0.030(2) 0.025(2) 0.039(2) 0.0024(18) 0.0026(18) -0.0031(17)
C2 0.031(2) 0.036(3) 0.050(3) -0.005(2) -0.003(2) -0.0010(19)
C3 0.046(3) 0.049(3) 0.052(3) -0.013(2) -0.005(2) -0.015(2)
C4 0.058(3) 0.034(3) 0.060(3) -0.013(2) 0.020(3) -0.009(2)
C5 0.043(3) 0.040(3) 0.065(3) 0.003(3) 0.016(3) 0.007(2)
C6 0.034(2) 0.040(3) 0.047(3) 0.005(2) 0.000(2) 0.001(2)
C7 0.023(2) 0.030(2) 0.032(2) -0.0007(18) -0.0012(17) -0.0031(17)
C8 0.035(2) 0.033(2) 0.028(2) -0.0007(18) -0.0002(18) 0.0026(18)
C9 0.061(3) 0.038(3) 0.036(3) 0.002(2) 0.000(2) -0.009(2)
C10 0.069(4) 0.036(3) 0.055(3) -0.008(2) 0.004(3) -0.010(2)
C11 0.070(4) 0.050(3) 0.040(3) -0.012(2) -0.007(2) -0.016(3)
C12 0.071(4) 0.048(3) 0.033(3) 0.000(2) -0.007(2) -0.012(3)

loop_
_atom_type_symbol
_atom_type_description
_atom_type_scat_dispersion_real
_atom_type_scat_dispersion_imag
_atom_type_scat_source
C C 0.0033 0.0016 'International Tables Vol C Tables 4.2.6.8 and 6.1.1.4'
H H 0.0000 0.0000 'International Tables Vol C Tables 4.2.6.8 and 6.1.1.4'
O O 0.0106 0.0060 'International Tables Vol C Tables 4.2.6.8 and 6.1.1.4'
S S 0.1246 0.1234 'International Tables Vol C Tables 4.2.6.8 and 6.1.1.4'

loop_
_geom_angle_atom_site_label_1
_geom_angle_atom_site_label_2
_geom_angle_atom_site_label_3
_geom_angle
O2 S1 O1 118.3(2)
O2 S1 C1 107.9(2)
O1 S1 C1 106.5(2)
O2 S1 C7 108.7(2)
O1 S1 C7 107.04(19)
C1 S1 C7 107.95(19)
C8 O3 H3 109.5
C2 C1 C6 121.1(4)
C2 C1 S1 119.3(3)
C6 C1 S1 119.4(3)
C1 C2 C3 119.1(4)
C1 C2 H2 120.4
C3 C2 H2 120.4
C4 C3 C2 120.3(5)
C4 C3 H3A 119.8
C2 C3 H3A 119.8
C5 C4 C3 120.1(5)
C5 C4 H4 120.0
C3 C4 H4 120.0
C4 C5 C6 120.3(5)
C4 C5 H5 119.8
C6 C5 H5 119.8
C5 C6 C1 119.0(4)
C5 C6 H6 120.5
C1 C6 H6 120.5
C8 C7 C12 111.3(4)
C8 C7 S1 113.0(3)
C12 C7 S1 108.0(3)
C8 C7 H7 108.1
C12 C7 H7 108.1
S1 C7 H7 108.1
O3 C8 C9 109.8(3)
O3 C8 C7 110.7(3)
C9 C8 C7 109.3(3)
O3 C8 H8 109.0
C9 C8 H8 109.0
C7 C8 H8 109.0
C8 C9 C10 112.3(4)
C8 C9 H9A 109.2
C10 C9 H9A 109.2
C8 C9 H9B 109.2
C10 C9 H9B 109.2
H9A C9 H9B 107.9
C11 C10 C9 110.8(4)
C11 C10 H10A 109.5
C9 C10 H10A 109.5
C11 C10 H10B 109.5
C9 C10 H10B 109.5
H10A C10 H10B 108.1
C10 C11 C12 111.6(4)
C10 C11 H11A 109.3
C12 C11 H11A 109.3
C10 C11 H11B 109.3
C12 C11 H11B 109.3
H11A C11 H11B 108.0
C7 C12 C11 110.5(4)
C7 C12 H12A 109.5
C11 C12 H12A 109.5
C7 C12 H12B 109.5
C11 C12 H12B 109.5
H12A C12 H12B 108.1

loop_
_geom_bond_atom_site_label_1
_geom_bond_atom_site_label_2
_geom_bond_distance
S1 O2 1.435(3)
S1 O1 1.436(3)
S1 C1 1.775(4)
S1 C7 1.808(4)
O3 C8 1.437(5)
O3 H3 0.8200
C1 C2 1.372(6)
C1 C6 1.382(6)
C2 C3 1.379(6)
C2 H2 0.9300
C3 C4 1.378(7)
C3 H3A 0.9300
C4 C5 1.370(7)
C4 H4 0.9300
C5 C6 1.381(6)
C5 H5 0.9300
C6 H6 0.9300
C7 C8 1.520(5)
C7 C12 1.521(6)
C7 H7 0.9800
C8 C9 1.510(6)
C8 H8 0.9800
C9 C10 1.516(6)
C9 H9A 0.9700
C9 H9B 0.9700
C10 C11 1.499(7)
C10 H10A 0.9700
C10 H10B 0.9700
C11 C12 1.522(7)
C11 H11A 0.9700
C11 H11B 0.9700
C12 H12A 0.9700
C12 H12B 0.9700

loop_
_geom_hbond_atom_site_label_D
_geom_hbond_atom_site_label_H
_geom_hbond_atom_site_label_A
_geom_hbond_distance_DH
_geom_hbond_distance_HA
_geom_hbond_distance_DA
_geom_hbond_angle_DHA
_geom_hbond_site_symmetry_A
O3 H3 O3 0.82 2.29 3.061(7) 156.0 3_757

loop_
_geom_torsion_atom_site_label_1
_geom_torsion_atom_site_label_2
_geom_torsion_atom_site_label_3
_geom_torsion_atom_site_label_4
_geom_torsion
O2 S1 C1 C2 -6.3(4)
O1 S1 C1 C2 -134.3(4)
C7 S1 C1 C2 111.1(4)
O2 S1 C1 C6 168.3(3)
O1 S1 C1 C6 40.2(4)
C7 S1 C1 C6 -74.4(4)
C6 C1 C2 C3 -1.5(7)
S1 C1 C2 C3 172.9(3)
C1 C2 C3 C4 1.4(7)
C2 C3 C4 C5 0.1(7)
C3 C4 C5 C6 -1.5(7)
C4 C5 C6 C1 1.3(7)
C2 C1 C6 C5 0.2(7)
S1 C1 C6 C5 -174.3(3)
O2 S1 C7 C8 37.9(3)
O1 S1 C7 C8 166.8(3)
C1 S1 C7 C8 -78.9(3)
O2 S1 C7 C12 -85.7(3)
O1 S1 C7 C12 43.1(4)
C1 S1 C7 C12 157.4(3)
C12 C7 C8 O3 -178.1(3)
S1 C7 C8 O3 60.1(4)
C12 C7 C8 C9 -56.9(5)
S1 C7 C8 C9 -178.7(3)
O3 C8 C9 C10 178.5(4)
C7 C8 C9 C10 56.8(5)
C8 C9 C10 C11 -56.3(6)
C9 C10 C11 C12 54.8(6)
C8 C7 C12 C11 56.5(5)
S1 C7 C12 C11 -178.8(3)
C10 C11 C12 C7 -55.3(6)
